data_4132913
loop_
_publ_author_name
'Pang, Jiandong'
'Yuan, Shuai'
'Qin, Junsheng'
'Wu, Mingyan'
'Lollar, Christina T.'
'Li, Jialuo'
'Huang, Ning'
'Li, Bao'
'Zhang, Peng'
'Zhou, Hong-Cai'

_publ_section_title
;
 Enhancing Pore-Environment Complexity Using a Trapezoidal Linker: Toward
 Stepwise Assembly of Multivariate Quinary Metal-Organic Frameworks.
;
_journal_issue 39
_journal_name_full 'Journal of the American Chemical Society'
_journal_page_first 12328
_journal_page_last 12332
_journal_paper_doi 10.1021/jacs.8b07411
_journal_volume 140
_journal_year 2018
_chemical_formula_sum 'C21 H16 N0.5 O8 Zr1.5'
_chemical_formula_weight 540.17
_space_group_crystal_system orthorhombic
_space_group_IT_number 71
_space_group_name_Hall '-I 2 2'
_space_group_name_H-M_alt 'I m m m'
_atom_sites_solution_hydrogens geom
_audit_creation_method SHELXL-2014/7
_cell_angle_alpha 90
_cell_angle_beta 90
_cell_angle_gamma 90
_cell_formula_units_Z 16
_cell_length_a 17.7043(10)
_cell_length_b 33.0203(13)
_cell_length_c 34.5937(13)
_cell_measurement_reflns_used 9930
_cell_measurement_temperature 100(2)
_cell_measurement_theta_max 63.8656
_cell_measurement_theta_min 2.8038
_cell_volume 20223.5(16)
_computing_cell_refinement 'SAINT+ ver. (Bruker, 2001)'
_computing_data_collection 'APEX2  (Bruker, 2008)'
_computing_data_reduction 'SAINT+ ver. (Bruker, 2001)'
_computing_molecular_graphics 'SHELXTL (Sheldrick, 2014)'
_computing_publication_material 'SHELXTL (Sheldrick, 2014)'
_computing_structure_refinement 'SHELXL-2014/7 (Sheldrick, 2014)'
_computing_structure_solution 'SHELXL-2014/7 (Sheldrick, 2014)'
_diffrn_ambient_temperature 100(2)
_diffrn_measured_fraction_theta_full 0.989
_diffrn_measured_fraction_theta_max 0.989
_diffrn_measurement_device_type 'Bruker SMART APEX II CCD area detector'
_diffrn_measurement_method 'phi and omega scans'
_diffrn_radiation_type CuK\a
_diffrn_radiation_wavelength 1.54184
_diffrn_reflns_av_R_equivalents 0.1519
_diffrn_reflns_av_unetI/netI 0.0898
_diffrn_reflns_Laue_measured_fraction_full 0.989
_diffrn_reflns_Laue_measured_fraction_max 0.989
_diffrn_reflns_limit_h_max 20
_diffrn_reflns_limit_h_min -14
_diffrn_reflns_limit_k_max 38
_diffrn_reflns_limit_k_min -33
_diffrn_reflns_limit_l_max 40
_diffrn_reflns_limit_l_min -38
_diffrn_reflns_number 9087
_diffrn_reflns_point_group_measured_fraction_full 0.989
_diffrn_reflns_point_group_measured_fraction_max 0.989
_diffrn_reflns_theta_full 64.785
_diffrn_reflns_theta_max 64.785
_diffrn_reflns_theta_min 2.676
_diffrn_source 'fine-focus sealed tube'
_exptl_absorpt_coefficient_mu 2.759
_exptl_absorpt_correction_T_max 0.7525
_exptl_absorpt_correction_T_min 0.6081
_exptl_absorpt_correction_type multi-scan
_exptl_crystal_colour colorless
_exptl_crystal_density_diffrn 0.710
_exptl_crystal_density_method 'not measured'
_exptl_crystal_description Blocky
_exptl_crystal_F_000 4312
_exptl_crystal_size_max 0.1
_exptl_crystal_size_mid 0.1
_exptl_crystal_size_min 0.1
_platon_squeeze_details
;
;
_refine_diff_density_max 0.861
_refine_diff_density_min -0.502
_refine_diff_density_rms 0.079
_refine_ls_extinction_method none
_refine_ls_goodness_of_fit_ref 1.075
_refine_ls_hydrogen_treatment constr
_refine_ls_matrix_type full
_refine_ls_number_parameters 300
_refine_ls_number_reflns 9087
_refine_ls_number_restraints 0
_refine_ls_restrained_S_all 1.075
_refine_ls_R_factor_all 0.0729
_refine_ls_R_factor_gt 0.0476
_refine_ls_shift/su_max 0.002
_refine_ls_shift/su_mean 0.000
_refine_ls_structure_factor_coef Fsqd
_refine_ls_weighting_details 'w=1/[\s^2^(Fo^2^)+(0.0360P)^2^] where P=(Fo^2^+2Fc^2^)/3'
_refine_ls_weighting_scheme calc
_refine_ls_wR_factor_gt 0.1019
_refine_ls_wR_factor_ref 0.1040
_reflns_Friedel_coverage 0.000
_reflns_number_gt 4729
_reflns_number_total 9087
_reflns_threshold_expression 'I > 2\s(I)'
_cod_data_source_file ja8b07411_si_003.cif
_cod_data_source_block PCN-609-BDC
_cod_original_formula_sum 'C21 H16 N0.50 O8 Zr1.50'
_cod_database_code 4132913
_shelx_shelxl_version_number 2014/7
_shelx_space_group_comment
;
The symmetry employed for this shelxl refinement is uniquely defined
by the following loop, which should always be used as a source of
symmetry information in preference to the above space-group names.
They are only intended as comments.
;

loop_
_space_group_symop_operation_xyz
'x, y, z'
'-x, -y, z'
'x, -y, -z'
'-x, y, -z'
'x+1/2, y+1/2, z+1/2'
'-x+1/2, -y+1/2, z+1/2'
'x+1/2, -y+1/2, -z+1/2'
'-x+1/2, y+1/2, -z+1/2'
'-x, -y, -z'
'x, y, -z'
'-x, y, z'
'x, -y, z'
'-x+1/2, -y+1/2, -z+1/2'
'x+1/2, y+1/2, -z+1/2'
'-x+1/2, y+1/2, z+1/2'
'x+1/2, -y+1/2, z+1/2'

loop_
_atom_site_label
_atom_site_type_symbol
_atom_site_fract_x
_atom_site_fract_y
_atom_site_fract_z
_atom_site_U_iso_or_equiv
_atom_site_adp_type
_atom_site_occupancy
_atom_site_site_symmetry_order
_atom_site_calc_flag
_atom_site_refinement_flags_posn
_atom_site_refinement_flags_adp
_atom_site_refinement_flags_occupancy
Zr1 Zr 0.59898(4) 0.33087(2) 0.5000 0.03447(19) Uani 1 2 d S T P
Zr2 Zr 0.5000 0.27662(2) 0.57079(2) 0.03571(18) Uani 1 2 d S T P
Zr3 Zr 0.59993(4) 0.22335(2) 0.5000 0.04103(19) Uani 1 2 d S T P
O5 O 0.5701(3) 0.39512(9) 0.5000 0.0562(16) Uani 1 2 d S T P
O2 O 0.57477(19) 0.31672(6) 0.60260(6) 0.0476(10) Uani 1 1 d . . .
O1 O 0.63837(19) 0.35505(7) 0.55859(7) 0.0491(10) Uani 1 1 d . . .
O3 O 0.9247(2) 0.26371(7) 0.89644(6) 0.0509(11) Uani 1 1 d . . .
O7 O 0.6017(2) 0.27684(6) 0.53489(7) 0.0717(12) Uani 1 1 d . . .
O10 O 0.7253(3) 0.22609(11) 0.5000 0.0672(15) Uani 1 2 d S T P
O11 O 0.5904(3) 0.15649(9) 0.5000 0.0807(19) Uani 1 2 d S T P
O4 O 0.8617(2) 0.29929(7) 0.94161(7) 0.0658(12) Uani 1 1 d . . .
O9 O 0.7237(3) 0.32867(11) 0.5000 0.0658(15) Uani 1 2 d S T P
O6 O 0.5000 0.33006(14) 0.53467(11) 0.0729(16) Uani 1 2 d S T P
O8 O 0.5000 0.22330(14) 0.53420(12) 0.0851(17) Uani 1 2 d S T P
N1 N 0.7441(4) 0.5000 0.71219(12) 0.067(2) Uani 1 2 d S T P
H1 H 0.7255 0.5000 0.6886 0.080 Uiso 1 2 calc R U P
C2 C 0.6552(3) 0.36800(11) 0.62574(10) 0.0601(18) Uani 1 1 d . . .
C1 C 0.6204(3) 0.34510(11) 0.59267(11) 0.0519(17) Uani 1 1 d . . .
C5 C 0.7166(3) 0.40776(10) 0.69008(11) 0.0601(18) Uani 1 1 d . . .
C10 C 0.7879(3) 0.47828(9) 0.76993(11) 0.071(2) Uani 1 1 d . . .
C21 C 0.5000 0.4128(3) 0.5000 0.079(5) Uani 1 4 d S T P
C17 C 0.8580(3) 0.32147(10) 0.87664(11) 0.0635(18) Uani 1 1 d . . .
C20 C 0.8821(3) 0.29253(12) 0.90749(12) 0.0579(18) Uani 1 1 d . . .
C7 C 0.7075(3) 0.39834(11) 0.62121(11) 0.070(2) Uani 1 1 d . . .
H7 H 0.7239 0.4058 0.5961 0.084 Uiso 1 1 calc R U .
C12 C 0.7987(3) 0.40942(11) 0.79091(11) 0.073(2) Uani 1 1 d . . .
C9 C 0.7614(3) 0.46629(10) 0.73400(11) 0.0683(19) Uani 1 1 d . . .
C13 C 0.7697(3) 0.39726(10) 0.75498(11) 0.070(2) Uani 1 1 d . . .
H13 H 0.7620 0.3692 0.7506 0.084 Uiso 1 1 calc R U .
C11 C 0.8073(3) 0.45015(10) 0.79842(11) 0.072(2) Uani 1 1 d . . .
H11 H 0.8262 0.4590 0.8227 0.086 Uiso 1 1 calc R U .
C6 C 0.7361(3) 0.41803(11) 0.65352(12) 0.077(2) Uani 1 1 d . . .
H6 H 0.7709 0.4396 0.6498 0.092 Uiso 1 1 calc R U .
C8 C 0.7515(3) 0.42431(10) 0.72523(10) 0.069(2) Uani 1 1 d . . .
C16 C 0.8747(3) 0.31483(11) 0.83833(11) 0.0695(19) Uani 1 1 d . . .
H16 H 0.9007 0.2909 0.8309 0.083 Uiso 1 1 calc R U .
C14 C 0.8171(4) 0.37832(10) 0.82046(11) 0.074(2) Uani 1 1 d . . .
C19 C 0.8000(4) 0.38490(11) 0.85849(11) 0.088(2) Uani 1 1 d . . .
H19 H 0.7751 0.4093 0.8657 0.106 Uiso 1 1 calc R U .
C15 C 0.8536(4) 0.34300(10) 0.81033(11) 0.080(2) Uani 1 1 d . . .
H15 H 0.8645 0.3378 0.7839 0.097 Uiso 1 1 calc R U .
C3 C 0.6305(4) 0.35813(13) 0.66280(12) 0.087(2) Uani 1 1 d . . .
H3 H 0.5923 0.3383 0.6664 0.104 Uiso 1 1 calc R U .
C4 C 0.6622(4) 0.37760(12) 0.69441(12) 0.087(2) Uani 1 1 d . . .
H4 H 0.6464 0.3702 0.7197 0.104 Uiso 1 1 calc R U .
C22 C 0.5000 0.4581(3) 0.5000 0.069(4) Uani 1 4 d S T P
C18 C 0.8183(4) 0.35652(11) 0.88714(11) 0.080(2) Uani 1 1 d . . .
H18 H 0.8041 0.3610 0.9133 0.096 Uiso 1 1 calc R U .
C23 C 0.5689(6) 0.47810(18) 0.5000 0.127(4) Uani 1 2 d S T P
H23 H 0.6150 0.4634 0.5000 0.152 Uiso 1 2 calc R U P

loop_
_atom_site_aniso_label
_atom_site_aniso_U_11
_atom_site_aniso_U_22
_atom_site_aniso_U_33
_atom_site_aniso_U_23
_atom_site_aniso_U_13
_atom_site_aniso_U_12
Zr1 0.0773(5) 0.0109(2) 0.0152(3) 0.000 0.000 0.0003(3)
Zr2 0.0873(5) 0.00800(18) 0.0118(2) 0.00057(18) 0.000 0.000
Zr3 0.0940(6) 0.0128(2) 0.0164(2) 0.000 0.000 0.0085(3)
O5 0.125(6) 0.0052(18) 0.039(2) 0.000 0.000 -0.001(2)
O2 0.108(3) 0.0166(12) 0.0179(14) -0.0044(10) -0.0112(16) -0.0039(16)
O1 0.098(3) 0.0311(14) 0.0186(16) -0.0040(11) -0.0055(16) -0.0097(17)
O3 0.114(3) 0.0170(12) 0.0222(15) 0.0046(10) -0.0035(17) 0.0083(16)
O7 0.169(4) 0.0136(12) 0.0328(16) 0.0021(11) 0.0343(19) 0.007(2)
O10 0.102(5) 0.044(2) 0.056(3) 0.000 0.000 0.023(3)
O11 0.182(6) 0.0121(18) 0.048(3) 0.000 0.000 0.008(3)
O4 0.134(4) 0.0415(16) 0.0219(17) 0.0068(12) -0.0045(19) 0.031(2)
O9 0.096(5) 0.055(3) 0.047(3) 0.000 0.000 -0.003(3)
O6 0.064(4) 0.098(3) 0.057(3) 0.057(3) 0.000 0.000
O8 0.083(5) 0.104(4) 0.067(3) -0.067(3) 0.000 0.000
N1 0.157(7) 0.012(2) 0.031(3) 0.000 -0.048(3) 0.000
C2 0.142(6) 0.027(2) 0.011(2) -0.0041(16) -0.010(3) -0.004(3)
C1 0.109(6) 0.020(2) 0.027(3) -0.0013(17) -0.009(3) -0.004(3)
C5 0.139(6) 0.0170(19) 0.025(3) 0.0011(17) -0.029(3) -0.008(3)
C10 0.165(6) 0.0124(18) 0.036(2) 0.0002(17) -0.045(3) 0.005(3)
C21 0.167(17) 0.021(5) 0.049(7) 0.000 0.000 0.000
C17 0.142(6) 0.0197(19) 0.029(3) 0.0017(17) -0.015(3) 0.017(3)
C20 0.119(6) 0.025(2) 0.030(3) 0.0116(19) -0.014(3) 0.006(3)
C7 0.151(6) 0.038(2) 0.021(2) 0.0028(18) -0.012(3) -0.036(3)
C12 0.169(7) 0.021(2) 0.028(2) 0.0063(17) -0.036(3) 0.011(3)
C9 0.151(6) 0.0116(18) 0.042(3) 0.0014(17) -0.048(3) -0.002(3)
C13 0.156(6) 0.0140(19) 0.040(3) -0.0027(17) -0.041(3) 0.005(3)
C11 0.163(7) 0.019(2) 0.033(3) -0.0047(17) -0.036(3) 0.003(3)
C6 0.156(7) 0.026(2) 0.049(3) 0.004(2) -0.036(4) -0.026(3)
C8 0.163(6) 0.0159(19) 0.028(2) -0.0031(16) -0.034(3) 0.005(3)
C16 0.147(6) 0.030(2) 0.032(3) 0.0021(19) -0.006(3) 0.014(3)
C14 0.170(7) 0.018(2) 0.035(3) 0.0016(18) -0.031(3) 0.012(3)
C19 0.211(8) 0.019(2) 0.035(3) -0.0018(18) -0.035(4) 0.037(3)
C15 0.194(7) 0.021(2) 0.026(2) 0.0062(17) -0.011(3) 0.021(3)
C3 0.179(7) 0.052(3) 0.029(3) -0.010(2) -0.006(3) -0.040(4)
C4 0.190(7) 0.038(3) 0.032(3) 0.003(2) -0.018(4) -0.022(4)
C22 0.087(12) 0.037(5) 0.084(8) 0.000 0.000 0.000
C18 0.171(7) 0.033(2) 0.034(3) 0.0014(19) -0.017(3) 0.037(3)
C23 0.116(10) 0.026(4) 0.239(10) 0.000 0.000 -0.027(5)

loop_
_atom_type_symbol
_atom_type_description
_atom_type_scat_dispersion_real
_atom_type_scat_dispersion_imag
_atom_type_scat_source
Zr Zr -0.1862 2.2449 'International Tables Vol C Tables 4.2.6.8 and 6.1.1.4'
C C 0.0181 0.0091 'International Tables Vol C Tables 4.2.6.8 and 6.1.1.4'
H H 0.0000 0.0000 'International Tables Vol C Tables 4.2.6.8 and 6.1.1.4'
O O 0.0492 0.0322 'International Tables Vol C Tables 4.2.6.8 and 6.1.1.4'
N N 0.0311 0.0180 'International Tables Vol C Tables 4.2.6.8 and 6.1.1.4'

loop_
_geom_angle_atom_site_label_1
_geom_angle_atom_site_label_2
_geom_angle_atom_site_label_3
_geom_angle
_geom_angle_site_symmetry_1
_geom_angle_site_symmetry_3
O6 Zr1 O6 68.77(18) . 10_556
O6 Zr1 O7 108.91(16) . 10_556
O6 Zr1 O7 72.02(13) 10_556 10_556
O6 Zr1 O7 72.03(13) . .
O6 Zr1 O7 108.91(16) 10_556 .
O7 Zr1 O7 68.14(12) 10_556 .
O6 Zr1 O5 79.57(17) . .
O6 Zr1 O5 79.57(17) 10_556 .
O7 Zr1 O5 144.12(8) 10_556 .
O7 Zr1 O5 144.12(8) . .
O6 Zr1 O9 145.52(8) . .
O6 Zr1 O9 145.52(8) 10_556 .
O7 Zr1 O9 87.17(13) 10_556 .
O7 Zr1 O9 87.17(13) . .
O5 Zr1 O9 105.44(17) . .
O6 Zr1 O1 75.86(13) . .
O6 Zr1 O1 139.15(11) 10_556 .
O7 Zr1 O1 141.14(10) 10_556 .
O7 Zr1 O1 77.63(9) . .
O5 Zr1 O1 74.47(8) . .
O9 Zr1 O1 72.95(9) . .
O6 Zr1 O1 139.15(11) . 10_556
O6 Zr1 O1 75.86(13) 10_556 10_556
O7 Zr1 O1 77.63(9) 10_556 10_556
O7 Zr1 O1 141.13(10) . 10_556
O5 Zr1 O1 74.47(8) . 10_556
O9 Zr1 O1 72.95(9) . 10_556
O1 Zr1 O1 124.78(14) . 10_556
O6 Zr1 Zr2 35.52(10) . .
O6 Zr1 Zr2 88.59(11) 10_556 .
O7 Zr1 Zr2 88.81(8) 10_556 .
O7 Zr1 Zr2 36.51(9) . .
O5 Zr1 Zr2 112.32(9) . .
O9 Zr1 Zr2 118.88(6) . .
O1 Zr1 Zr2 73.24(7) . .
O1 Zr1 Zr2 161.85(7) 10_556 .
O6 Zr1 Zr2 88.60(11) . 10_556
O6 Zr1 Zr2 35.52(10) 10_556 10_556
O7 Zr1 Zr2 36.50(9) 10_556 10_556
O7 Zr1 Zr2 88.81(8) . 10_556
O5 Zr1 Zr2 112.33(9) . 10_556
O9 Zr1 Zr2 118.88(6) . 10_556
O1 Zr1 Zr2 161.85(7) . 10_556
O1 Zr1 Zr2 73.24(7) 10_556 10_556
Zr2 Zr1 Zr2 88.679(17) . 10_556
O6 Zr1 Zr1 34.39(9) . 11_655
O6 Zr1 Zr1 34.39(9) 10_556 11_655
O7 Zr1 Zr1 91.27(10) 10_556 11_655
O7 Zr1 Zr1 91.27(10) . 11_655
O5 Zr1 Zr1 76.45(14) . 11_655
O9 Zr1 Zr1 178.11(10) . 11_655
O1 Zr1 Zr1 107.75(8) . 11_655
O1 Zr1 Zr1 107.75(8) 10_556 11_655
Zr2 Zr1 Zr1 59.991(10) . 11_655
Zr2 Zr1 Zr1 59.992(10) 10_556 11_655
O6 Zr1 Zr3 89.50(12) . .
O6 Zr1 Zr3 89.50(12) 10_556 .
O7 Zr1 Zr3 34.09(6) 10_556 .
O7 Zr1 Zr3 34.09(6) . .
O5 Zr1 Zr3 166.72(15) . .
O9 Zr1 Zr3 87.84(10) . .
O1 Zr1 Zr3 110.34(6) . .
O1 Zr1 Zr3 110.34(6) 10_556 .
Zr2 Zr1 Zr3 59.410(11) . .
Zr2 Zr1 Zr3 59.409(11) 10_556 .
Zr1 Zr1 Zr3 90.271(16) 11_655 .
O6 Zr2 O8 108.98(19) . .
O6 Zr2 O2 78.19(12) . 11_655
O8 Zr2 O2 142.26(8) . 11_655
O6 Zr2 O2 78.19(12) . .
O8 Zr2 O2 142.26(8) . .
O2 Zr2 O2 75.11(16) 11_655 .
O6 Zr2 O7 70.68(9) . 11_655
O8 Zr2 O7 70.81(9) . 11_655
O2 Zr2 O7 77.52(11) 11_655 11_655
O2 Zr2 O7 141.95(9) . 11_655
O6 Zr2 O7 70.68(9) . .
O8 Zr2 O7 70.80(9) . .
O2 Zr2 O7 141.95(9) 11_655 .
O2 Zr2 O7 77.53(11) . .
O7 Zr2 O7 110.80(17) 11_655 .
O6 Zr2 O3 142.41(8) . 7_456
O8 Zr2 O3 78.99(12) . 7_456
O2 Zr2 O3 74.85(9) 11_655 7_456
O2 Zr2 O3 118.52(9) . 7_456
O7 Zr2 O3 78.23(10) 11_655 7_456
O7 Zr2 O3 142.52(9) . 7_456
O6 Zr2 O3 142.41(8) . 13_656
O8 Zr2 O3 78.99(12) . 13_656
O2 Zr2 O3 118.52(9) 11_655 13_656
O2 Zr2 O3 74.85(9) . 13_656
O7 Zr2 O3 142.52(9) 11_655 13_656
O7 Zr2 O3 78.23(10) . 13_656
O3 Zr2 O3 74.59(16) 7_456 13_656
O6 Zr2 Zr3 90.33(11) . .
O8 Zr2 Zr3 35.17(7) . .
O2 Zr2 Zr3 165.98(7) 11_655 .
O2 Zr2 Zr3 110.68(8) . .
O7 Zr2 Zr3 91.17(8) 11_655 .
O7 Zr2 Zr3 35.64(7) . .
O3 Zr2 Zr3 111.29(6) 7_456 .
O3 Zr2 Zr3 75.50(7) 13_656 .
O6 Zr2 Zr3 90.33(11) . 11_655
O8 Zr2 Zr3 35.17(7) . 11_655
O2 Zr2 Zr3 110.68(8) 11_655 11_655
O2 Zr2 Zr3 165.98(7) . 11_655
O7 Zr2 Zr3 35.64(6) 11_655 11_655
O7 Zr2 Zr3 91.17(8) . 11_655
O3 Zr2 Zr3 75.50(7) 7_456 11_655
O3 Zr2 Zr3 111.29(6) 13_656 11_655
Zr3 Zr2 Zr3 60.81(2) . 11_655
O6 Zr2 Zr1 34.80(6) . 11_655
O8 Zr2 Zr1 90.41(12) . 11_655
O2 Zr2 Zr1 74.79(6) 11_655 11_655
O2 Zr2 Zr1 110.32(6) . 11_655
O7 Zr2 Zr1 35.88(6) 11_655 11_655
O7 Zr2 Zr1 90.75(8) . 11_655
O3 Zr2 Zr1 111.53(8) 7_456 11_655
O3 Zr2 Zr1 166.69(7) 13_656 11_655
Zr3 Zr2 Zr1 91.192(12) . 11_655
Zr3 Zr2 Zr1 60.960(10) 11_655 11_655
O6 Zr2 Zr1 34.80(6) . .
O8 Zr2 Zr1 90.41(12) . .
O2 Zr2 Zr1 110.32(6) 11_655 .
O2 Zr2 Zr1 74.79(7) . .
O7 Zr2 Zr1 90.75(8) 11_655 .
O7 Zr2 Zr1 35.88(6) . .
O3 Zr2 Zr1 166.69(7) 7_456 .
O3 Zr2 Zr1 111.53(8) 13_656 .
Zr3 Zr2 Zr1 60.959(10) . .
Zr3 Zr2 Zr1 91.193(12) 11_655 .
Zr1 Zr2 Zr1 60.02(2) 11_655 .
O8 Zr3 O8 67.54(19) 10_556 .
O8 Zr3 O7 109.04(17) 10_556 .
O8 Zr3 O7 72.48(14) . .
O8 Zr3 O7 72.48(14) 10_556 10_556
O8 Zr3 O7 109.04(17) . 10_556
O7 Zr3 O7 68.69(12) . 10_556
O8 Zr3 O11 86.32(18) 10_556 .
O8 Zr3 O11 86.32(18) . .
O7 Zr3 O11 145.51(6) . .
O7 Zr3 O11 145.51(6) 10_556 .
O8 Zr3 O10 146.16(9) 10_556 .
O8 Zr3 O10 146.16(9) . .
O7 Zr3 O10 87.24(13) . .
O7 Zr3 O10 87.24(13) 10_556 .
O11 Zr3 O10 96.71(18) . .
O8 Zr3 O4 75.69(14) 10_556 6_654
O8 Zr3 O4 138.34(13) . 6_654
O7 Zr3 O4 140.67(11) . 6_654
O7 Zr3 O4 76.37(9) 10_556 6_654
O11 Zr3 O4 72.11(9) . 6_654
O10 Zr3 O4 73.31(10) . 6_654
O8 Zr3 O4 138.34(13) 10_556 13_656
O8 Zr3 O4 75.69(14) . 13_656
O7 Zr3 O4 76.37(9) . 13_656
O7 Zr3 O4 140.67(11) 10_556 13_656
O11 Zr3 O4 72.11(9) . 13_656
O10 Zr3 O4 73.31(10) . 13_656
O4 Zr3 O4 126.84(15) 6_654 13_656
O8 Zr3 Zr2 88.23(12) 10_556 .
O8 Zr3 Zr2 35.93(10) . .
O7 Zr3 Zr2 36.56(9) . .
O7 Zr3 Zr2 89.26(8) 10_556 .
O11 Zr3 Zr2 117.59(9) . .
O10 Zr3 Zr2 119.02(6) . .
O4 Zr3 Zr2 160.97(8) 6_654 .
O4 Zr3 Zr2 72.09(7) 13_656 .
O8 Zr3 Zr2 35.93(10) 10_556 10_556
O8 Zr3 Zr2 88.23(12) . 10_556
O7 Zr3 Zr2 89.26(8) . 10_556
O7 Zr3 Zr2 36.56(9) 10_556 10_556
O11 Zr3 Zr2 117.59(9) . 10_556
O10 Zr3 Zr2 119.02(6) . 10_556
O4 Zr3 Zr2 72.09(7) 6_654 10_556
O4 Zr3 Zr2 160.98(8) 13_656 10_556
Zr2 Zr3 Zr2 88.935(17) . 10_556
O8 Zr3 Zr3 33.77(10) 10_556 11_655
O8 Zr3 Zr3 33.77(10) . 11_655
O7 Zr3 Zr3 90.83(10) . 11_655
O7 Zr3 Zr3 90.83(10) 10_556 11_655
O11 Zr3 Zr3 85.63(15) . 11_655
O10 Zr3 Zr3 177.66(9) . 11_655
O4 Zr3 Zr3 107.52(9) 6_654 11_655
O4 Zr3 Zr3 107.52(9) 13_656 11_655
Zr2 Zr3 Zr3 59.597(10) . 11_655
Zr2 Zr3 Zr3 59.597(10) 10_556 11_655
O8 Zr3 Zr1 89.82(13) 10_556 .
O8 Zr3 Zr1 89.82(13) . .
O7 Zr3 Zr1 34.37(6) . .
O7 Zr3 Zr1 34.37(6) 10_556 .
O11 Zr3 Zr1 175.36(15) . .
O10 Zr3 Zr1 87.93(9) . .
O4 Zr3 Zr1 109.42(7) 6_654 .
O4 Zr3 Zr1 109.42(7) 13_656 .
Zr2 Zr3 Zr1 59.631(11) . .
Zr2 Zr3 Zr1 59.633(11) 10_556 .
Zr3 Zr3 Zr1 89.729(15) 11_655 .
C21 O5 Zr1 128.7(5) . .
C1 O2 Zr2 133.9(2) . .
C1 O1 Zr1 131.2(3) . .
C20 O3 Zr2 131.1(2) . 13_656
Zr3 O7 Zr1 111.55(11) . .
Zr3 O7 Zr2 107.81(13) . .
Zr1 O7 Zr2 107.61(13) . .
C20 O4 Zr3 134.1(3) . 13_656
Zr1 O6 Zr1 111.22(17) . 11_655
Zr1 O6 Zr2 109.68(14) . .
Zr1 O6 Zr2 109.68(14) 11_655 .
Zr3 O8 Zr3 112.45(19) . 11_655
Zr3 O8 Zr2 108.89(14) . .
Zr3 O8 Zr2 108.90(14) 11_655 .
C9 N1 C9 107.7(4) 12_565 .
C9 N1 H1 126.2 12_565 .
C9 N1 H1 126.2 . .
C7 C2 C3 119.2(4) . .
C7 C2 C1 123.8(4) . .
C3 C2 C1 117.0(4) . .
O1 C1 O2 126.7(4) . .
O1 C1 C2 118.4(4) . .
O2 C1 C2 114.9(4) . .
C6 C5 C4 117.1(4) . .
C6 C5 C8 124.9(5) . .
C4 C5 C8 117.9(4) . .
C9 C10 C11 121.7(3) . .
C9 C10 C10 106.59(19) . 12_565
C11 C10 C10 131.7(2) . 12_565
O5 C21 O5 129.7(8) . 11_655
O5 C21 C22 115.2(4) . .
O5 C21 C22 115.2(4) 11_655 .
C16 C17 C18 119.3(4) . .
C16 C17 C20 121.7(4) . .
C18 C17 C20 119.1(4) . .
O4 C20 O3 125.9(4) . .
O4 C20 C17 118.4(4) . .
O3 C20 C17 115.6(4) . .
C2 C7 C6 119.7(4) . .
C2 C7 H7 120.1 . .
C6 C7 H7 120.1 . .
C11 C12 C13 119.1(3) . .
C11 C12 C14 121.4(4) . .
C13 C12 C14 119.5(3) . .
N1 C9 C10 109.6(3) . .
N1 C9 C8 129.7(3) . .
C10 C9 C8 120.6(3) . .
C8 C13 C12 123.6(3) . .
C8 C13 H13 118.2 . .
C12 C13 H13 118.2 . .
C12 C11 C10 119.2(4) . .
C12 C11 H11 120.4 . .
C10 C11 H11 120.4 . .
C5 C6 C7 122.7(5) . .
C5 C6 H6 118.6 . .
C7 C6 H6 118.6 . .
C13 C8 C9 115.7(3) . .
C13 C8 C5 117.9(3) . .
C9 C8 C5 126.0(3) . .
C17 C16 C15 120.4(4) . .
C17 C16 H16 119.8 . .
C15 C16 H16 119.8 . .
C19 C14 C15 118.9(3) . .
C19 C14 C12 120.3(4) . .
C15 C14 C12 120.8(4) . .
C14 C19 C18 121.5(4) . .
C14 C19 H19 119.3 . .
C18 C19 H19 119.3 . .
C14 C15 C16 120.9(4) . .
C14 C15 H15 119.6 . .
C16 C15 H15 119.6 . .
C4 C3 C2 119.3(5) . .
C4 C3 H3 120.3 . .
C2 C3 H3 120.3 . .
C3 C4 C5 121.7(4) . .
C3 C4 H4 119.1 . .
C5 C4 H4 119.1 . .
C23 C22 C23 123.1(10) 11_655 .
C23 C22 C21 118.5(5) 11_655 .
C23 C22 C21 118.5(5) . .
C19 C18 C17 119.0(4) . .
C19 C18 H18 120.5 . .
C17 C18 H18 120.5 . .
C22 C23 C23 118.5(5) . 3_566
C22 C23 H23 120.8 . .
C23 C23 H23 120.8 3_566 .

loop_
_geom_bond_atom_site_label_1
_geom_bond_atom_site_label_2
_geom_bond_distance
_geom_bond_site_symmetry_2
Zr1 O6 2.124(2) .
Zr1 O6 2.124(2) 10_556
Zr1 O7 2.155(2) 10_556
Zr1 O7 2.155(2) .
Zr1 O5 2.182(3) .
Zr1 O9 2.209(5) .
Zr1 O1 2.287(2) .
Zr1 O1 2.287(2) 10_556
Zr1 Zr2 3.5039(5) .
Zr1 Zr2 3.5040(5) 10_556
Zr1 Zr1 3.5048(13) 11_655
Zr1 Zr3 3.5505(5) .
Zr2 O6 2.162(4) .
Zr2 O8 2.168(4) .
Zr2 O2 2.172(3) 11_655
Zr2 O2 2.172(3) .
Zr2 O7 2.187(3) 11_655
Zr2 O7 2.187(3) .
Zr2 O3 2.199(3) 7_456
Zr2 O3 2.199(3) 13_656
Zr2 Zr3 3.4959(5) .
Zr2 Zr3 3.4960(5) 11_655
Zr2 Zr1 3.5038(5) 11_655
Zr3 O8 2.128(2) 10_556
Zr3 O8 2.128(2) .
Zr3 O7 2.139(2) .
Zr3 O7 2.140(2) 10_556
Zr3 O11 2.214(3) .
Zr3 O10 2.221(5) .
Zr3 O4 2.259(3) 6_654
Zr3 O4 2.259(3) 13_656
Zr3 Zr2 3.4959(5) 10_556
Zr3 Zr3 3.5386(13) 11_655
O5 C21 1.371(5) .
O2 C1 1.284(5) .
O1 C1 1.264(4) .
O3 C20 1.273(5) .
O3 Zr2 2.199(3) 13_656
O4 C20 1.255(5) .
O4 Zr3 2.259(3) 13_656
O6 Zr1 2.124(2) 11_655
O8 Zr3 2.128(2) 11_655
N1 C9 1.379(4) 12_565
N1 C9 1.379(4) .
N1 H1 0.8800 .
C2 C7 1.373(6) .
C2 C3 1.393(5) .
C2 C1 1.504(5) .
C5 C6 1.355(5) .
C5 C4 1.393(6) .
C5 C8 1.469(5) .
C10 C9 1.386(5) .
C10 C11 1.397(5) .
C10 C10 1.435(6) 12_565
C21 O5 1.371(5) 11_655
C21 C22 1.496(12) .
C17 C16 1.375(5) .
C17 C18 1.402(6) .
C17 C20 1.495(5) .
C7 C6 1.389(5) .
C7 H7 0.9500 .
C12 C11 1.378(5) .
C12 C13 1.404(5) .
C12 C14 1.485(5) .
C9 C8 1.430(5) .
C13 C8 1.400(5) .
C13 H13 0.9500 .
C11 H11 0.9500 .
C6 H6 0.9500 .
C16 C15 1.394(5) .
C16 H16 0.9500 .
C14 C19 1.367(5) .
C14 C15 1.379(6) .
C19 C18 1.402(5) .
C19 H19 0.9500 .
C15 H15 0.9500 .
C3 C4 1.387(5) .
C3 H3 0.9500 .
C4 H4 0.9500 .
C22 C23 1.387(9) 11_655
C22 C23 1.387(9) .
C18 H18 0.9500 .
C23 C23 1.446(12) 3_566
C23 H23 0.9500 .

loop_
_platon_squeeze_void_nr
_platon_squeeze_void_average_x
_platon_squeeze_void_average_y
_platon_squeeze_void_average_z
_platon_squeeze_void_volume
_platon_squeeze_void_count_electrons
_platon_squeeze_void_content
1 0.288 -0.012 -0.003 14224 5942 ' '
